data_4327989
loop_
_publ_author_name
'Qi-Qiang Wang'
'Rowshan Ara Begum'
'Victor W. Day'
'Kristin Bowman-James'

_publ_contact_author
; 
   Prof.  Kristin Bowman-JAmes
   Department of Chemistry -- University of Kansas
   Malott Hall
   1251 Wescoe Hall Dr, Rm 2010 
   Lawrence, KS  66045-7582  USA 
;
_publ_contact_author_email KBJames@ku.edu
_publ_contact_author_fax 1(785)8645396
_publ_contact_author_phone 1(785)8643669
_publ_section_title
;
 Molecular Thioamide \\leftarrow\\rightarrow Iminothiolate Switches for
 Sulfur Mustards
;
_journal_name_full 'Inorganic Chemistry'
_journal_page_first 760
_journal_page_last 762
_journal_paper_doi 10.1021/ic202087u
_journal_volume 51
_journal_year 2012
_chemical_formula_sum 'C23 H22 Cl N3 O3.5 Pd S'
_chemical_formula_weight 570.35
_chemical_name_systematic
; 
 ? 
;
_space_group_IT_number 88
_symmetry_cell_setting tetragonal
_symmetry_space_group_name_Hall '-I 4ad'
_symmetry_space_group_name_H-M 'I 41/a :2'
_atom_sites_solution_hydrogens geom
_atom_sites_solution_primary direct
_atom_sites_solution_secondary difmap
_audit_creation_method SHELXTL
_cell_angle_alpha 90.00
_cell_angle_beta 90.00
_cell_angle_gamma 90.00
_cell_formula_units_Z 16
_cell_length_a 18.3102(6)
_cell_length_b 18.3102(6)
_cell_length_c 30.8926(10)
_cell_measurement_reflns_used 9912
_cell_measurement_temperature 100(2)
_cell_measurement_theta_max 68.87
_cell_measurement_theta_min 2.81
_cell_volume 10357.2(6)
_computing_cell_refinement 'Bruker SAINT'
_computing_data_collection 'Bruker APEX2'
_computing_data_reduction 'Bruker SAINT'
_computing_molecular_graphics 'Bruker SHELXTL'
_computing_publication_material 'Bruker SHELXTL'
_computing_structure_refinement 'Bruker SHELXTL'
_computing_structure_solution 'Bruker SHELXTL'
_diffrn_ambient_temperature 100(2)
_diffrn_measured_fraction_theta_full 0.974
_diffrn_measured_fraction_theta_max 0.974
_diffrn_measurement_device_type 'Bruker APEX-II CCD'
_diffrn_measurement_method '\f and \w scans'
_diffrn_radiation_monochromator 'Helios multilayer optics'
_diffrn_radiation_source 'Bruker MicroStar microfocus rotating anode'
_diffrn_radiation_type CuK\a
_diffrn_radiation_wavelength 1.54178
_diffrn_reflns_av_R_equivalents 0.0952
_diffrn_reflns_av_sigmaI/netI 0.0315
_diffrn_reflns_limit_h_max 21
_diffrn_reflns_limit_h_min -20
_diffrn_reflns_limit_k_max 21
_diffrn_reflns_limit_k_min -15
_diffrn_reflns_limit_l_max 33
_diffrn_reflns_limit_l_min -35
_diffrn_reflns_number 38516
_diffrn_reflns_theta_full 69.36
_diffrn_reflns_theta_max 69.36
_diffrn_reflns_theta_min 4.46
_diffrn_standards_decay_% 0.00
_diffrn_standards_number 0
_exptl_absorpt_coefficient_mu 7.736
_exptl_absorpt_correction_T_max 0.5765
_exptl_absorpt_correction_T_min 0.5117
_exptl_absorpt_correction_type multi-scan
_exptl_crystal_colour gold
_exptl_crystal_density_diffrn 1.463
_exptl_crystal_description 'Irregular chunk'
_exptl_crystal_F_000 4608
_exptl_crystal_size_max 0.10
_exptl_crystal_size_mid 0.09
_exptl_crystal_size_min 0.08
_refine_diff_density_max 1.360
_refine_diff_density_min -0.762
_refine_diff_density_rms 0.154
_refine_ls_extinction_method none
_refine_ls_goodness_of_fit_ref 1.046
_refine_ls_hydrogen_treatment noref
_refine_ls_matrix_type full
_refine_ls_number_parameters 578
_refine_ls_number_reflns 4739
_refine_ls_number_restraints 171
_refine_ls_restrained_S_all 1.042
_refine_ls_R_factor_all 0.0598
_refine_ls_R_factor_gt 0.0584
_refine_ls_shift/su_max 0.001
_refine_ls_shift/su_mean 0.000
_refine_ls_structure_factor_coef Fsqd
_refine_ls_weighting_details 'calc w=1/[\s^2^(Fo^2^)+(0.1340P)^2^+49.2377P] where P=(Fo^2^+2Fc^2^)/3'
_refine_ls_weighting_scheme calc
_refine_ls_wR_factor_gt 0.1833
_refine_ls_wR_factor_ref 0.1848
_reflns_number_gt 4500
_reflns_number_total 4739
_reflns_threshold_expression >2sigma(I)
_cod_data_source_file ic202087u_si_002_1.cif
_cod_data_source_block q74a_(3-2H)(Pd)(CEES)
_cod_original_sg_symbol_H-M 'I 41/a'
_cod_original_formula_sum 'C23 H22 Cl N3 O3.50 Pd S'
_cod_database_code 4327989

loop_
_symmetry_equiv_pos_as_xyz
'x, y, z'
'-y+1/4, x+3/4, z+3/4'
'y+1/4, -x+1/4, z+1/4'
'-x, -y+1/2, z'
'x+1/2, y+1/2, z+1/2'
'-y+3/4, x+5/4, z+5/4'
'y+3/4, -x+3/4, z+3/4'
'-x+1/2, -y+1, z+1/2'
'-x, -y, -z'
'y-1/4, -x-3/4, -z-3/4'
'-y-1/4, x-1/4, -z-1/4'
'x, y-1/2, -z'
'-x+1/2, -y+1/2, -z+1/2'
'y+1/4, -x-1/4, -z-1/4'
'-y+1/4, x+1/4, -z+1/4'
'x+1/2, y, -z+1/2'

loop_
_atom_site_label
_atom_site_type_symbol
_atom_site_fract_x
_atom_site_fract_y
_atom_site_fract_z
_atom_site_U_iso_or_equiv
_atom_site_adp_type
_atom_site_occupancy
_atom_site_symmetry_multiplicity
_atom_site_calc_flag
_atom_site_refinement_flags
_atom_site_disorder_assembly
_atom_site_disorder_group
Pd Pd 0.5970(3) 0.3733(3) 0.05220(14) 0.0274(6) Uani 0.612(5) 1 d PD A 1
O1 O 0.4115(13) 0.340(3) -0.0189(7) 0.042(6) Uani 0.612(5) 1 d PD A 1
O2 O 0.5871(7) 0.3573(11) 0.1835(3) 0.042(3) Uani 0.612(5) 1 d PD A 1
N1 N 0.5058(8) 0.3464(13) 0.0799(3) 0.026(4) Uani 0.612(5) 1 d PDU A 1
N2 N 0.5314(6) 0.3679(10) -0.0011(3) 0.027(3) Uani 0.612(5) 1 d PD A 1
N3 N 0.6303(6) 0.3760(7) 0.1148(3) 0.030(2) Uani 0.612(5) 1 d PD A 1
C1 C 0.4617(7) 0.3459(10) 0.0073(3) 0.027(6) Uani 0.612(5) 1 d PD A 1
C2 C 0.4478(7) 0.3367(18) 0.0556(4) 0.029(7) Uani 0.612(5) 1 d PD A 1
C3 C 0.3807(10) 0.321(2) 0.0750(5) 0.031(4) Uani 0.612(5) 1 d PD A 1
H3 H 0.3373 0.3144 0.0586 0.037 Uiso 0.612(5) 1 calc PR A 1
C4 C 0.3818(9) 0.3152(13) 0.1214(5) 0.030(3) Uani 0.612(5) 1 d PD A 1
H4 H 0.3380 0.3035 0.1364 0.036 Uiso 0.612(5) 1 calc PR A 1
C5 C 0.4464(8) 0.3265(9) 0.1450(3) 0.027(2) Uani 0.612(5) 1 d PD A 1
H5 H 0.4465 0.3227 0.1757 0.032 Uiso 0.612(5) 1 calc PR A 1
C6 C 0.5092(6) 0.3430(6) 0.1231(2) 0.0182(19) Uani 0.612(5) 1 d PD A 1
C7 C 0.5795(9) 0.3595(7) 0.1436(4) 0.029(3) Uani 0.612(5) 1 d PD A 1
C8 C 0.5480(9) 0.3844(8) -0.0451(3) 0.025(4) Uani 0.612(5) 1 d PDU A 1
C9 C 0.5359(18) 0.4547(8) -0.0607(5) 0.039(11) Uani 0.612(5) 1 d PD A 1
H9 H 0.5163 0.4908 -0.0419 0.047 Uiso 0.612(5) 1 calc PR A 1
C10 C 0.5520(19) 0.4729(8) -0.1033(5) 0.042(7) Uani 0.612(5) 1 d PD A 1
H10 H 0.5447 0.5216 -0.1131 0.051 Uiso 0.612(5) 1 calc PR A 1
C11 C 0.5783(12) 0.4209(11) -0.1314(6) 0.036(6) Uani 0.612(5) 1 d PDU A 1
H11 H 0.5869 0.4329 -0.1608 0.043 Uiso 0.612(5) 1 calc PR A 1
C12 C 0.5923(18) 0.3502(10) -0.1162(6) 0.024(5) Uani 0.612(5) 1 d PD A 1
H12 H 0.6171 0.3158 -0.1339 0.029 Uiso 0.612(5) 1 calc PR A 1
C13 C 0.569(2) 0.3311(11) -0.0746(6) 0.037(9) Uani 0.612(5) 1 d PD A 1
H13 H 0.5680 0.2812 -0.0663 0.045 Uiso 0.612(5) 1 calc PR A 1
C14 C 0.6998(7) 0.4001(8) 0.1295(5) 0.037(3) Uani 0.612(5) 1 d PD A 1
C15 C 0.7160(8) 0.4742(7) 0.1324(7) 0.051(4) Uani 0.612(5) 1 d PD A 1
H15 H 0.6783 0.5089 0.1272 0.061 Uiso 0.612(5) 1 calc PR A 1
C16 C 0.7863(9) 0.4992(10) 0.1427(6) 0.062(4) Uani 0.612(5) 1 d PD A 1
H16 H 0.7953 0.5500 0.1458 0.075 Uiso 0.612(5) 1 calc PR A 1
C17 C 0.8413(11) 0.4507(12) 0.1483(12) 0.063(6) Uani 0.612(5) 1 d PD A 1
H17 H 0.8872 0.4660 0.1595 0.076 Uiso 0.612(5) 1 calc PR A 1
C18 C 0.8300(11) 0.3815(11) 0.1379(13) 0.075(7) Uani 0.612(5) 1 d PD A 1
H18 H 0.8706 0.3495 0.1352 0.090 Uiso 0.612(5) 1 calc PR A 1
C19 C 0.7579(9) 0.3537(8) 0.1306(9) 0.074(8) Uani 0.612(5) 1 d PD A 1
H19 H 0.7506 0.3028 0.1266 0.088 Uiso 0.612(5) 1 calc PR A 1
C20 C 0.7664(9) 0.5522(8) 0.0088(5) 0.087(4) Uani 0.612(5) 1 d PD A 1
H20A H 0.7559 0.6037 0.0028 0.131 Uiso 0.612(5) 1 calc PR A 1
H20B H 0.7958 0.5318 -0.0147 0.131 Uiso 0.612(5) 1 calc PR A 1
H20C H 0.7934 0.5483 0.0361 0.131 Uiso 0.612(5) 1 calc PR A 1
C21 C 0.6939(6) 0.5094(7) 0.0125(4) 0.060(3) Uani 0.612(5) 1 d PD A 1
H21A H 0.6674 0.5125 -0.0154 0.071 Uiso 0.612(5) 1 calc PR A 1
H21B H 0.6630 0.5323 0.0350 0.071 Uiso 0.612(5) 1 calc PR A 1
S S 0.70841(11) 0.41200(12) 0.02641(9) 0.0419(7) Uani 0.612(5) 1 d PD A 1
C22 C 0.7316(5) 0.3720(5) -0.0259(2) 0.043(2) Uani 0.612(5) 1 d PD A 1
H22A H 0.6960 0.3884 -0.0479 0.052 Uiso 0.612(5) 1 calc PR A 1
H22B H 0.7807 0.3888 -0.0348 0.052 Uiso 0.612(5) 1 calc PR A 1
C23 C 0.7308(7) 0.2908(7) -0.0233(4) 0.049(3) Uani 0.612(5) 1 d PD A 1
H23A H 0.7441 0.2709 -0.0520 0.059 Uiso 0.612(5) 1 calc PR A 1
H23B H 0.6804 0.2747 -0.0168 0.059 Uiso 0.612(5) 1 calc PR A 1
Cl Cl 0.78942(16) 0.25352(17) 0.01530(12) 0.0756(10) Uani 0.612(5) 1 d PD A 1
Pd' Pd 0.6011(4) 0.3753(5) 0.0434(2) 0.0269(8) Uani 0.388(5) 1 d PD A 2
O1' O 0.4027(18) 0.331(5) -0.0151(11) 0.036(6) Uani 0.388(5) 1 d PD A 2
O2' O 0.6092(12) 0.359(2) 0.1759(5) 0.052(6) Uani 0.388(5) 1 d PD A 2
N1' N 0.5159(10) 0.347(3) 0.0770(5) 0.035(8) Uani 0.388(5) 1 d PDU A 2
N2' N 0.5245(9) 0.3588(15) -0.0041(4) 0.024(6) Uani 0.388(5) 1 d PDU A 2
N3' N 0.6445(8) 0.3768(13) 0.1041(5) 0.034(5) Uani 0.388(5) 1 d PDU A 2
C1' C 0.4557(12) 0.343(2) 0.0083(7) 0.049(14) Uani 0.388(5) 1 d PDU A 2
C2' C 0.4539(13) 0.332(3) 0.0573(6) 0.040(14) Uani 0.388(5) 1 d PD A 2
C3' C 0.3905(14) 0.315(4) 0.0802(9) 0.041(13) Uani 0.388(5) 1 d PD A 2
H3' H 0.3459 0.3025 0.0661 0.049 Uiso 0.388(5) 1 calc PR A 2
C4' C 0.3974(16) 0.316(2) 0.1265(9) 0.09(2) Uani 0.388(5) 1 d PD A 2
H4' H 0.3563 0.3055 0.1443 0.113 Uiso 0.388(5) 1 calc PR A 2
C5' C 0.4651(17) 0.3325(18) 0.1456(9) 0.10(2) Uani 0.388(5) 1 d PD A 2
H5' H 0.4699 0.3335 0.1762 0.126 Uiso 0.388(5) 1 calc PR A 2
C6' C 0.5241(12) 0.3473(16) 0.1198(7) 0.11(2) Uani 0.388(5) 1 d PD A 2
C7' C 0.5979(12) 0.3632(17) 0.1365(6) 0.034(7) Uani 0.388(5) 1 d PDU A 2
C8' C 0.5390(14) 0.3776(12) -0.0482(5) 0.021(6) Uani 0.388(5) 1 d PDU A 2
C9' C 0.536(3) 0.4502(14) -0.0610(9) 0.045(19) Uani 0.388(5) 1 d PDU A 2
H9' H 0.5182 0.4867 -0.0419 0.054 Uiso 0.388(5) 1 calc PR A 2
C10' C 0.560(3) 0.4688(13) -0.1024(10) 0.051(14) Uani 0.388(5) 1 d PD A 2
H10' H 0.5575 0.5183 -0.1116 0.061 Uiso 0.388(5) 1 calc PR A 2
C11' C 0.5877(17) 0.4172(14) -0.1300(7) 0.021(7) Uani 0.388(5) 1 d PDU A 2
H11' H 0.6069 0.4313 -0.1573 0.025 Uiso 0.388(5) 1 calc PR A 2
C12' C 0.587(3) 0.3433(17) -0.1177(9) 0.040(14) Uani 0.388(5) 1 d PD A 2
H12' H 0.5957 0.3058 -0.1384 0.048 Uiso 0.388(5) 1 calc PR A 2
C13' C 0.574(3) 0.3267(13) -0.0743(8) 0.016(8) Uani 0.388(5) 1 d PDU A 2
H13' H 0.5896 0.2812 -0.0626 0.019 Uiso 0.388(5) 1 calc PR A 2
C14' C 0.7154(9) 0.3954(13) 0.1183(7) 0.038(6) Uani 0.388(5) 1 d PD A 2
C15' C 0.728(2) 0.4618(17) 0.1386(17) 0.12(2) Uani 0.388(5) 1 d PD A 2
H15' H 0.6894 0.4950 0.1437 0.142 Uiso 0.388(5) 1 calc PR A 2
C16' C 0.800(2) 0.4791(19) 0.1513(14) 0.13(3) Uani 0.388(5) 1 d PDU A 2
H16' H 0.8098 0.5271 0.1612 0.160 Uiso 0.388(5) 1 calc PR A 2
C17' C 0.855(2) 0.430(3) 0.150(2) 0.10(2) Uani 0.388(5) 1 d PD A 2
H17' H 0.9037 0.4444 0.1560 0.126 Uiso 0.388(5) 1 calc PR A 2
C18' C 0.8383(18) 0.362(2) 0.140(3) 0.091(14) Uani 0.388(5) 1 d PDU A 2
H18' H 0.8730 0.3245 0.1451 0.109 Uiso 0.388(5) 1 calc PR A 2
C19' C 0.7689(14) 0.3440(17) 0.1214(13) 0.070(10) Uani 0.388(5) 1 d PD A 2
H19' H 0.7601 0.2958 0.1112 0.084 Uiso 0.388(5) 1 calc PR A 2
C20' C 0.6977(18) 0.5446(13) 0.0239(12) 0.119(13) Uani 0.388(5) 1 d PD A 2
H20D H 0.7264 0.5871 0.0329 0.178 Uiso 0.388(5) 1 calc PR A 2
H20E H 0.6615 0.5330 0.0462 0.178 Uiso 0.388(5) 1 calc PR A 2
H20F H 0.6726 0.5557 -0.0034 0.178 Uiso 0.388(5) 1 calc PR A 2
C21' C 0.7486(12) 0.4788(9) 0.0173(7) 0.085(8) Uani 0.388(5) 1 d PD A 2
H21C H 0.7728 0.4669 0.0450 0.102 Uiso 0.388(5) 1 calc PR A 2
H21D H 0.7870 0.4918 -0.0039 0.102 Uiso 0.388(5) 1 calc PR A 2
S' S 0.69959(18) 0.4003(2) -0.00179(14) 0.0423(10) Uani 0.388(5) 1 d PD A 2
C22' C 0.7703(7) 0.3302(8) 0.0049(5) 0.054(4) Uani 0.388(5) 1 d PD A 2
H22C H 0.8174 0.3491 -0.0063 0.065 Uiso 0.388(5) 1 calc PR A 2
H22D H 0.7766 0.3194 0.0361 0.065 Uiso 0.388(5) 1 calc PR A 2
C23' C 0.7515(10) 0.2624(9) -0.0182(6) 0.054(5) Uani 0.388(5) 1 d PD A 2
H23C H 0.7547 0.2715 -0.0497 0.065 Uiso 0.388(5) 1 calc PR A 2
H23D H 0.7002 0.2496 -0.0115 0.065 Uiso 0.388(5) 1 calc PR A 2
Cl' Cl 0.8056(4) 0.1894(4) -0.0057(3) 0.105(2) Uani 0.388(5) 1 d PD A 2
O1W O 0.2151(6) 0.3094(5) 0.1944(2) 0.136(3) Uani 1 1 d . . .
O2W O 0.0406(14) 0.2772(9) 0.1841(7) 0.173(10) Uani 0.50 1 d P . .

loop_
_atom_site_aniso_label
_atom_site_aniso_U_11
_atom_site_aniso_U_22
_atom_site_aniso_U_33
_atom_site_aniso_U_23
_atom_site_aniso_U_13
_atom_site_aniso_U_12
Pd 0.0368(7) 0.0261(5) 0.0193(16) 0.0009(10) -0.0037(8) -0.0042(4)
O1 0.025(6) 0.062(18) 0.038(6) -0.003(6) -0.003(5) -0.014(6)
O2 0.060(7) 0.046(5) 0.018(4) -0.006(4) -0.002(4) 0.008(6)
N1 0.044(7) 0.019(5) 0.015(5) -0.007(3) 0.009(4) 0.003(5)
N2 0.031(6) 0.021(5) 0.030(5) -0.013(3) 0.005(3) -0.008(4)
N3 0.043(5) 0.032(4) 0.015(4) 0.000(4) -0.001(4) -0.008(4)
C1 0.032(10) 0.030(10) 0.020(7) -0.011(5) -0.013(6) 0.003(6)
C2 0.022(7) 0.031(12) 0.034(12) -0.006(7) -0.004(7) 0.014(7)
C3 0.037(7) 0.023(8) 0.032(7) 0.002(6) 0.007(5) 0.013(7)
C4 0.036(5) 0.024(7) 0.030(7) 0.004(5) 0.005(5) 0.009(4)
C5 0.041(6) 0.024(6) 0.017(5) -0.002(4) 0.007(4) 0.004(5)
C6 0.035(5) 0.013(5) 0.007(3) 0.000(3) -0.001(3) 0.002(3)
C7 0.041(7) 0.018(5) 0.028(6) 0.000(4) -0.001(5) -0.002(5)
C8 0.022(5) 0.025(5) 0.029(5) -0.009(3) -0.004(3) -0.006(3)
C9 0.068(18) 0.015(7) 0.034(11) -0.008(4) 0.016(6) 0.011(5)
C10 0.063(12) 0.023(9) 0.041(10) -0.014(7) 0.013(8) 0.011(7)
C11 0.036(8) 0.035(7) 0.036(7) -0.001(4) -0.001(4) 0.003(4)
C12 0.020(7) 0.030(9) 0.023(9) -0.016(6) -0.001(5) -0.002(5)
C13 0.037(13) 0.030(9) 0.045(11) -0.008(6) -0.009(6) 0.003(5)
C14 0.051(7) 0.040(6) 0.020(7) -0.001(5) -0.007(5) -0.008(5)
C15 0.059(7) 0.024(5) 0.069(10) -0.003(5) -0.037(6) -0.013(4)
C16 0.074(8) 0.039(6) 0.075(12) 0.002(8) -0.043(8) -0.021(6)
C17 0.061(10) 0.059(9) 0.070(13) 0.005(10) -0.052(8) -0.009(8)
C18 0.067(10) 0.052(12) 0.106(15) 0.020(13) -0.060(9) 0.003(8)
C19 0.075(12) 0.037(6) 0.11(2) 0.003(8) -0.041(12) -0.010(7)
C20 0.101(11) 0.073(8) 0.087(9) -0.002(7) -0.002(8) -0.042(8)
C21 0.059(7) 0.051(7) 0.069(7) 0.008(6) -0.006(6) -0.017(6)
S 0.0380(11) 0.0491(12) 0.0386(17) 0.0068(9) -0.0065(8) -0.0132(8)
C22 0.034(4) 0.067(6) 0.029(4) 0.003(4) -0.003(3) -0.009(4)
C23 0.037(6) 0.070(8) 0.040(5) 0.007(6) -0.004(4) 0.000(5)
Cl 0.0577(16) 0.0632(17) 0.106(2) 0.0160(15) -0.0081(15) -0.0032(12)
Pd' 0.0361(10) 0.0294(10) 0.015(2) -0.0019(14) -0.0020(11) -0.0023(6)
O1' 0.027(10) 0.042(11) 0.038(10) -0.002(8) 0.003(7) -0.014(10)
O2' 0.073(14) 0.052(8) 0.031(8) -0.004(7) 0.013(7) -0.002(11)
N1' 0.039(9) 0.034(9) 0.033(10) -0.002(5) -0.003(4) 0.004(5)
N2' 0.024(7) 0.027(8) 0.022(7) -0.006(4) -0.010(4) -0.002(4)
N3' 0.040(6) 0.034(6) 0.027(6) 0.000(4) 0.009(4) -0.004(4)
C1' 0.04(2) 0.025(15) 0.08(3) -0.006(12) 0.046(15) -0.010(11)
C2' 0.07(3) 0.012(13) 0.04(2) -0.002(11) 0.011(16) -0.007(17)
C3' 0.035(12) 0.028(16) 0.06(2) 0.009(10) -0.005(10) 0.008(11)
C4' 0.15(5) 0.04(2) 0.10(4) 0.02(2) 0.09(3) 0.04(3)
C5' 0.17(5) 0.018(12) 0.13(3) 0.003(14) -0.07(3) 0.016(18)
C6' 0.11(3) 0.022(11) 0.20(5) 0.016(16) 0.11(3) 0.019(12)
C7' 0.039(8) 0.032(7) 0.031(8) -0.001(4) 0.004(5) -0.001(5)
C8' 0.020(7) 0.020(7) 0.022(7) -0.005(4) -0.004(4) -0.005(4)
C9' 0.045(19) 0.046(19) 0.044(19) -0.004(5) 0.001(5) 0.001(5)
C10' 0.060(18) 0.032(18) 0.06(2) 0.031(15) -0.002(13) -0.007(12)
C11' 0.019(7) 0.022(8) 0.022(8) -0.003(4) 0.002(4) 0.003(4)
C12' 0.05(2) 0.025(13) 0.05(2) 0.000(11) -0.016(12) 0.002(12)
C13' 0.017(9) 0.016(9) 0.015(9) -0.002(5) 0.000(4) 0.003(4)
C14' 0.045(10) 0.054(11) 0.014(10) -0.004(7) 0.000(7) -0.016(8)
C15' 0.19(5) 0.09(3) 0.08(2) -0.004(19) -0.06(2) 0.01(3)
C16' 0.21(5) 0.10(4) 0.10(2) 0.04(2) -0.11(3) -0.09(4)
C17' 0.08(2) 0.16(5) 0.08(2) 0.05(3) -0.04(2) -0.04(3)
C18' 0.08(2) 0.07(2) 0.12(2) 0.05(2) -0.06(2) -0.008(15)
C19' 0.047(12) 0.12(3) 0.044(11) -0.002(13) -0.016(9) 0.018(13)
C20' 0.15(3) 0.049(14) 0.15(3) -0.039(16) 0.04(2) 0.004(16)
C21' 0.114(19) 0.042(10) 0.100(15) -0.020(9) 0.053(14) -0.040(12)
S' 0.0405(17) 0.058(2) 0.029(2) -0.0021(15) 0.0015(15) -0.0090(14)
C22' 0.035(7) 0.082(11) 0.044(8) 0.003(7) 0.009(6) 0.013(7)
C23' 0.045(11) 0.060(12) 0.058(11) 0.018(9) -0.002(8) 0.003(8)
Cl' 0.101(4) 0.084(4) 0.131(5) 0.009(4) 0.029(4) 0.003(3)
O1W 0.214(10) 0.123(6) 0.072(4) 0.043(4) 0.027(5) 0.008(6)
O2W 0.27(3) 0.094(12) 0.155(16) -0.021(10) 0.064(16) 0.069(13)

loop_
_atom_type_symbol
_atom_type_description
_atom_type_scat_dispersion_real
_atom_type_scat_dispersion_imag
_atom_type_scat_source
C C 0.0181 0.0091 'International Tables Vol C Tables 4.2.6.8 and 6.1.1.4'
H H 0.0000 0.0000 'International Tables Vol C Tables 4.2.6.8 and 6.1.1.4'
N N 0.0311 0.0180 'International Tables Vol C Tables 4.2.6.8 and 6.1.1.4'
O O 0.0492 0.0322 'International Tables Vol C Tables 4.2.6.8 and 6.1.1.4'
S S 0.3331 0.5567 'International Tables Vol C Tables 4.2.6.8 and 6.1.1.4'
Cl Cl 0.3639 0.7018 'International Tables Vol C Tables 4.2.6.8 and 6.1.1.4'
Pd Pd 0.1215 3.9337 'International Tables Vol C Tables 4.2.6.8 and 6.1.1.4'

loop_
_geom_angle_atom_site_label_1
_geom_angle_atom_site_label_2
_geom_angle_atom_site_label_3
_geom_angle
N1 Pd N3 81.1(4)
N1 Pd N2 80.6(4)
N3 Pd N2 161.4(5)
N1 Pd S 173.6(5)
N3 Pd S 93.2(4)
N2 Pd S 104.9(3)
C2 N1 C6 126.9(11)
C2 N1 Pd 118.7(7)
C6 N1 Pd 114.3(8)
C1 N2 C8 116.2(10)
C1 N2 Pd 114.4(6)
C8 N2 Pd 129.4(9)
C7 N3 C14 119.2(10)
C7 N3 Pd 115.0(6)
C14 N3 Pd 125.5(10)
O1 C1 N2 127.1(13)
O1 C1 C2 120.6(14)
N2 C1 C2 112.0(8)
N1 C2 C3 119.8(11)
N1 C2 C1 114.2(9)
C3 C2 C1 126.0(11)
C2 C3 C4 115.4(14)
C2 C3 H3 122.3
C4 C3 H3 122.3
C5 C4 C3 121.2(13)
C5 C4 H4 119.4
C3 C4 H4 119.4
C6 C5 C4 119.0(10)
C6 C5 H5 120.5
C4 C5 H5 120.5
N1 C6 C5 117.7(10)
N1 C6 C7 117.5(11)
C5 C6 C7 124.8(9)
O2 C7 N3 126.6(12)
O2 C7 C6 121.4(14)
N3 C7 C6 112.1(8)
C13 C8 C9 117.8(10)
C13 C8 N2 122.4(11)
C9 C8 N2 119.5(10)
C10 C9 C8 121.1(11)
C10 C9 H9 119.4
C8 C9 H9 119.4
C11 C10 C9 120.3(12)
C11 C10 H10 119.8
C9 C10 H10 119.8
C10 C11 C12 119.6(12)
C10 C11 H11 120.2
C12 C11 H11 120.2
C13 C12 C11 118.9(11)
C13 C12 H12 120.5
C11 C12 H12 120.5
C8 C13 C12 120.8(14)
C8 C13 H13 119.6
C12 C13 H13 119.6
C19 C14 C15 116.2(11)
C19 C14 N3 120.9(11)
C15 C14 N3 120.9(12)
C14 C15 C16 121.8(15)
C14 C15 H15 119.1
C16 C15 H15 119.1
C17 C16 C15 119.9(15)
C17 C16 H16 120.0
C15 C16 H16 120.0
C18 C17 C16 118.6(15)
C18 C17 H17 120.7
C16 C17 H17 120.7
C17 C18 C19 121.5(18)
C17 C18 H18 119.2
C19 C18 H18 119.2
C14 C19 C18 120.1(13)
C14 C19 H19 119.9
C18 C19 H19 119.9
C21 C20 H20A 109.5
C21 C20 H20B 109.5
H20A C20 H20B 109.5
C21 C20 H20C 109.5
H20A C20 H20C 109.5
H20B C20 H20C 109.5
C20 C21 S 112.5(9)
C20 C21 H21A 109.1
S C21 H21A 109.1
C20 C21 H21B 109.1
S C21 H21B 109.1
H21A C21 H21B 107.8
C22 S C21 102.4(5)
C22 S Pd 112.9(3)
C21 S Pd 104.4(4)
C23 C22 S 110.6(7)
C23 C22 H22A 109.5
S C22 H22A 109.5
C23 C22 H22B 109.5
S C22 H22B 109.5
H22A C22 H22B 108.1
C22 C23 Cl 115.0(7)
C22 C23 H23A 108.5
Cl C23 H23A 108.5
C22 C23 H23B 108.5
Cl C23 H23B 108.5
H23A C23 H23B 107.5
N1' Pd' N3' 79.9(6)
N1' Pd' N2' 78.1(6)
N3' Pd' N2' 158.0(7)
N1' Pd' S' 174.2(12)
N3' Pd' S' 104.3(6)
N2' Pd' S' 97.5(5)
C2' N1' C6' 124.0(15)
C2' N1' Pd' 119.9(11)
C6' N1' Pd' 115.9(12)
C1' N2' C8' 119.7(15)
C1' N2' Pd' 117.8(11)
C8' N2' Pd' 121.2(13)
C7' N3' C14' 113.4(14)
C7' N3' Pd' 115.9(10)
C14' N3' Pd' 130.4(14)
O1' C1' N2' 128(2)
O1' C1' C2' 123(2)
N2' C1' C2' 109.3(14)
N1' C2' C3' 121.9(15)
N1' C2' C1' 114.4(13)
C3' C2' C1' 123.4(16)
C2' C3' C4' 115.3(17)
C2' C3' H3' 122.4
C4' C3' H3' 122.4
C5' C4' C3' 119.9(18)
C5' C4' H4' 120.1
C3' C4' H4' 120.1
C6' C5' C4' 120(2)
C6' C5' H5' 120.1
C4' C5' H5' 120.1
N1' C6' C5' 119.1(19)
N1' C6' C7' 116.9(16)
C5' C6' C7' 124.1(19)
O2' C7' N3' 129.8(17)
O2' C7' C6' 119(2)
N3' C7' C6' 111.1(14)
C9' C8' C13' 119.5(14)
C9' C8' N2' 119.7(16)
C13' C8' N2' 118.5(15)
C8' C9' C10' 118.9(17)
C8' C9' H9' 120.5
C10' C9' H9' 120.5
C11' C10' C9' 121.2(16)
C11' C10' H10' 119.4
C9' C10' H10' 119.4
C10' C11' C12' 119.8(15)
C10' C11' H11' 120.1
C12' C11' H11' 120.1
C13' C12' C11' 117.9(19)
C13' C12' H12' 121.0
C11' C12' H12' 121.0
C8' C13' C12' 119.3(18)
C8' C13' H13' 120.3
C12' C13' H13' 120.3
C19' C14' C15' 116.8(17)
C19' C14' N3' 121.1(18)
C15' C14' N3' 121(2)
C14' C15' C16' 119(2)
C14' C15' H15' 120.5
C16' C15' H15' 120.5
C17' C16' C15' 123(2)
C17' C16' H16' 118.7
C15' C16' H16' 118.7
C18' C17' C16' 118(2)
C18' C17' H17' 121.2
C16' C17' H17' 121.2
C17' C18' C19' 121(2)
C17' C18' H18' 119.5
C19' C18' H18' 119.5
C14' C19' C18' 120(2)
C14' C19' H19' 119.8
C18' C19' H19' 119.8
C21' C20' H20D 109.5
C21' C20' H20E 109.5
H20D C20' H20E 109.5
C21' C20' H20F 109.5
H20D C20' H20F 109.5
H20E C20' H20F 109.5
C20' C21' S' 111.6(16)
C20' C21' H21C 109.3
S' C21' H21C 109.3
C20' C21' H21D 109.3
S' C21' H21D 109.3
H21C C21' H21D 108.0
C21' S' C22' 99.8(9)
C21' S' Pd' 110.4(6)
C22' S' Pd' 110.0(5)
C23' C22' S' 111.7(10)
C23' C22' H22C 109.3
S' C22' H22C 109.3
C23' C22' H22D 109.3
S' C22' H22D 109.3
H22C C22' H22D 107.9
C22' C23' Cl' 114.5(12)
C22' C23' H23C 108.6
Cl' C23' H23C 108.6
C22' C23' H23D 108.6
Cl' C23' H23D 108.6
H23C C23' H23D 107.6

loop_
_geom_bond_atom_site_label_1
_geom_bond_atom_site_label_2
_geom_bond_distance
_geom_bond_site_symmetry_2
Pd N1 1.940(11) .
Pd N3 2.029(9) .
Pd N2 2.040(9) .
Pd S 2.302(4) .
O1 C1 1.230(11) .
O2 C7 1.241(13) .
N1 C2 1.311(12) .
N1 C6 1.337(10) .
N2 C1 1.363(12) .
N2 C8 1.426(9) .
N3 C7 1.322(16) .
N3 C14 1.421(11) .
C1 C2 1.525(11) .
C2 C3 1.397(12) .
C3 C4 1.438(16) .
C3 H3 0.9500 .
C4 C5 1.405(17) .
C4 H4 0.9500 .
C5 C6 1.368(17) .
C5 H5 0.9500 .
C6 C7 1.466(13) .
C8 C13 1.389(13) .
C8 C9 1.392(12) .
C9 C10 1.389(11) .
C9 H9 0.9500 .
C10 C11 1.374(13) .
C10 H10 0.9500 .
C11 C12 1.401(14) .
C11 H11 0.9500 .
C12 C13 1.398(12) .
C12 H12 0.9500 .
C13 H13 0.9500 .
C14 C19 1.361(17) .
C14 C15 1.392(14) .
C15 C16 1.403(17) .
C15 H15 0.9500 .
C16 C17 1.35(2) .
C16 H16 0.9500 .
C17 C18 1.32(2) .
C17 H17 0.9500 .
C18 C19 1.433(17) .
C18 H18 0.9500 .
C19 H19 0.9500 .
C20 C21 1.545(14) .
C20 H20A 0.9800 .
C20 H20B 0.9800 .
C20 H20C 0.9800 .
C21 S 1.853(12) .
C21 H21A 0.9900 .
C21 H21B 0.9900 .
S C22 1.823(9) .
C22 C23 1.488(14) .
C22 H22A 0.9900 .
C22 H22B 0.9900 .
C23 Cl 1.743(12) .
C23 H23A 0.9900 .
C23 H23B 0.9900 .
Pd' N1' 1.946(14) .
Pd' N3' 2.036(12) .
Pd' N2' 2.052(12) .
Pd' S' 2.326(6) .
O1' C1' 1.229(15) .
O2' C7' 1.238(16) .
N1' C2' 1.316(15) .
N1' C6' 1.332(17) .
N2' C1' 1.346(15) .
N2' C8' 1.428(12) .
N3' C7' 1.339(19) .
N3' C14' 1.412(15) .
C1' C2' 1.527(15) .
C2' C3' 1.398(15) .
C3' C4' 1.44(2) .
C3' H3' 0.9500 .
C4' C5' 1.41(2) .
C4' H4' 0.9500 .
C5' C6' 1.37(2) .
C5' H5' 0.9500 .
C6' C7' 1.474(18) .
C8' C9' 1.389(16) .
C8' C13' 1.393(16) .
C9' C10' 1.394(15) .
C9' H9' 0.9500 .
C10' C11' 1.369(16) .
C10' H10' 0.9500 .
C11' C12' 1.405(17) .
C11' H11' 0.9500 .
C12' C13' 1.398(16) .
C12' H12' 0.9500 .
C13' H13' 0.9500 .
C14' C19' 1.36(2) .
C14' C15' 1.388(19) .
C15' C16' 1.40(2) .
C15' H15' 0.9500 .
C16' C17' 1.35(3) .
C16' H16' 0.9500 .
C17' C18' 1.32(2) .
C17' H17' 0.9500 .
C18' C19' 1.43(2) .
C18' H18' 0.9500 .
C19' H19' 0.9500 .
C20' C21' 1.54(2) .
C20' H20D 0.9800 .
C20' H20E 0.9800 .
C20' H20F 0.9800 .
C21' S' 1.794(14) .
C21' H21C 0.9900 .
C21' H21D 0.9900 .
S' C22' 1.836(12) .
C22' C23' 1.472(18) .
C22' H22C 0.9900 .
C22' H22D 0.9900 .
C23' Cl' 1.707(17) .
C23' H23C 0.9900 .
C23' H23D 0.9900 .
O2W O2W 1.79(5) 4

loop_
_geom_torsion_atom_site_label_1
_geom_torsion_atom_site_label_2
_geom_torsion_atom_site_label_3
_geom_torsion_atom_site_label_4
_geom_torsion
N3 Pd N1 C2 177(2)
N2 Pd N1 C2 0(2)
S Pd N1 C2 150(5)
N3 Pd N1 C6 -0.1(16)
N2 Pd N1 C6 -176.7(18)
S Pd N1 C6 -27(8)
N1 Pd N2 C1 -3.1(16)
N3 Pd N2 C1 -14(3)
S Pd N2 C1 -179.8(13)
N1 Pd N2 C8 176.1(16)
N3 Pd N2 C8 165.6(16)
S Pd N2 C8 -0.5(15)
N1 Pd N3 C7 0.2(13)
N2 Pd N3 C7 11(3)
S Pd N3 C7 177.3(11)
N1 Pd N3 C14 -173.8(13)
N2 Pd N3 C14 -163(2)
S Pd N3 C14 3.3(11)
C8 N2 C1 O1 -1(5)
Pd N2 C1 O1 178(4)
C8 N2 C1 C2 -174.6(18)
Pd N2 C1 C2 5(2)
C6 N1 C2 C3 0(5)
Pd N1 C2 C3 -177(3)
C6 N1 C2 C1 179(2)
Pd N1 C2 C1 2(3)
O1 C1 C2 N1 -178(4)
N2 C1 C2 N1 -4(3)
O1 C1 C2 C3 0(6)
N2 C1 C2 C3 174(3)
N1 C2 C3 C4 -1(5)
C1 C2 C3 C4 -180(3)
C2 C3 C4 C5 1(5)
C3 C4 C5 C6 0(4)
C2 N1 C6 C5 1(4)
Pd N1 C6 C5 178.0(11)
C2 N1 C6 C7 -177(2)
Pd N1 C6 C7 0(2)
C4 C5 C6 N1 -1(3)
C4 C5 C6 C7 176.9(17)
C14 N3 C7 O2 -6(2)
Pd N3 C7 O2 179.7(15)
C14 N3 C7 C6 174.2(11)
Pd N3 C7 C6 -0.2(16)
N1 C6 C7 O2 -179.8(19)
C5 C6 C7 O2 2(2)
N1 C6 C7 N3 0(2)
C5 C6 C7 N3 -177.8(13)
C1 N2 C8 C13 -86(3)
Pd N2 C8 C13 95(3)
C1 N2 C8 C9 88(3)
Pd N2 C8 C9 -91(2)
C13 C8 C9 C10 -7(4)
N2 C8 C9 C10 179(3)
C8 C9 C10 C11 2(5)
C9 C10 C11 C12 -3(5)
C10 C11 C12 C13 9(5)
C9 C8 C13 C12 13(5)
N2 C8 C13 C12 -173(3)
C11 C12 C13 C8 -15(5)
C7 N3 C14 C19 101(2)
Pd N3 C14 C19 -86(2)
C7 N3 C14 C15 -96.0(19)
Pd N3 C14 C15 77.7(19)
C19 C14 C15 C16 -10(3)
N3 C14 C15 C16 -173.7(17)
C14 C15 C16 C17 3(4)
C15 C16 C17 C18 9(5)
C16 C17 C18 C19 -15(6)
C15 C14 C19 C18 5(4)
N3 C14 C19 C18 169(3)
C17 C18 C19 C14 8(5)
C20 C21 S C22 -80.9(10)
C20 C21 S Pd 161.2(9)
N1 Pd S C22 173(7)
N3 Pd S C22 146.0(5)
N2 Pd S C22 -38.4(7)
N1 Pd S C21 -77(7)
N3 Pd S C21 -103.6(6)
N2 Pd S C21 72.0(7)
C21 S C22 C23 -168.6(7)
Pd S C22 C23 -56.9(7)
S C22 C23 Cl -57.7(10)
N3' Pd' N1' C2' -179(5)
N2' Pd' N1' C2' -1(4)
S' Pd' N1' C2' -42(16)
N3' Pd' N1' C6' 5(3)
N2' Pd' N1' C6' -177(4)
S' Pd' N1' C6' 142(10)
N1' Pd' N2' C1' 5(3)
N3' Pd' N2' C1' 10(5)
S' Pd' N2' C1' -179(3)
N1' Pd' N2' C8' 172(2)
N3' Pd' N2' C8' 177(2)
S' Pd' N2' C8' -11.5(19)
N1' Pd' N3' C7' -4(3)
N2' Pd' N3' C7' -9(4)
S' Pd' N3' C7' -180(2)
N1' Pd' N3' C14' -178(3)
N2' Pd' N3' C14' 177(3)
S' Pd' N3' C14' 6(2)
C8' N2' C1' O1' 13(8)
Pd' N2' C1' O1' -179(6)
C8' N2' C1' C2' -175(3)
Pd' N2' C1' C2' -7(4)
C6' N1' C2' C3' -2(9)
Pd' N1' C2' C3' -177(5)
C6' N1' C2' C1' 173(4)
Pd' N1' C2' C1' -2(6)
O1' C1' C2' N1' 179(6)
N2' C1' C2' N1' 6(6)
O1' C1' C2' C3' -7(9)
N2' C1' C2' C3' -179(5)
N1' C2' C3' C4' 2(9)
C1' C2' C3' C4' -172(5)
C2' C3' C4' C5' -1(9)
C3' C4' C5' C6' 0(7)
C2' N1' C6' C5' 0(7)
Pd' N1' C6' C5' 176(3)
C2' N1' C6' C7' 179(4)
Pd' N1' C6' C7' -5(5)
C4' C5' C6' N1' 1(6)
C4' C5' C6' C7' -178(3)
C14' N3' C7' O2' -6(5)
Pd' N3' C7' O2' 178(3)
C14' N3' C7' C6' 178(2)
Pd' N3' C7' C6' 2(3)
N1' C6' C7' O2' -175(4)
C5' C6' C7' O2' 4(5)
N1' C6' C7' N3' 2(5)
C5' C6' C7' N3' -179(3)
C1' N2' C8' C9' 90(4)
Pd' N2' C8' C9' -77(3)
C1' N2' C8' C13' -107(4)
Pd' N2' C8' C13' 86(4)
C13' C8' C9' C10' 9(7)
N2' C8' C9' C10' 171(4)
C8' C9' C10' C11' -1(8)
C9' C10' C11' C12' 4(8)
C10' C11' C12' C13' -14(8)
C9' C8' C13' C12' -19(7)
N2' C8' C13' C12' 178(4)
C11' C12' C13' C8' 21(8)
C7' N3' C14' C19' 95(3)
Pd' N3' C14' C19' -90(3)
C7' N3' C14' C15' -70(4)
Pd' N3' C14' C15' 105(3)
C19' C14' C15' C16' 16(6)
N3' C14' C15' C16' -178(3)
C14' C15' C16' C17' -9(8)
C15' C16' C17' C18' -6(10)
C16' C17' C18' C19' 14(11)
C15' C14' C19' C18' -8(6)
N3' C14' C19' C18' -174(4)
C17' C18' C19' C14' -8(9)
C20' C21' S' C22' -168.8(19)
C20' C21' S' Pd' -53(2)
N1' Pd' S' C21' 175(12)
N3' Pd' S' C21' -49.1(12)
N2' Pd' S' C21' 134.3(13)
N1' Pd' S' C22' -76(12)
N3' Pd' S' C22' 60.2(9)
N2' Pd' S' C22' -116.5(10)
C21' S' C22' C23' -166.1(13)
Pd' S' C22' C23' 77.8(13)
S' C22' C23' Cl' -168.7(10)
